data_7050880
loop_
_publ_author_name
'Denuault, Guy'
'Gale, Philip A.'
'Hursthouse, Michael B.'
'Light, Mark E.'
'Warriner, Colin N.'

_publ_section_title
;
 Anion complexation and electrochemical behaviour of ferrocene-appended
 amido-pyrrole cleftsElectronic supplementary information (ESI)
 available: 1H and 13C NMR spectra of 1 and 2, 1H NMR titrations of 1
 and 2 with various putative anionic guests and with chloride following
 ferrocene CH resonances. See
 http://www.rsc.org/suppdata/nj/b2/b202989h/
;
_journal_issue 7
_journal_name_full 'New Journal of Chemistry'
_journal_page_first 811
_journal_paper_doi 10.1039/b202989h
_journal_volume 26
_journal_year 2002
_chemical_formula_sum 'C38 H31 Fe2 N3 O2'
_chemical_formula_weight 673.36
_chemical_name_systematic
;
Phil Gale
;
_space_group_IT_number 2
_symmetry_cell_setting triclinic
_symmetry_space_group_name_Hall '-P 1'
_symmetry_space_group_name_H-M 'P -1'
_atom_sites_solution_hydrogens geom
_atom_sites_solution_primary direct
_atom_sites_solution_secondary difmap
_audit_creation_method SHELXL-97
_cell_angle_alpha 87.7210(10)
_cell_angle_beta 83.1370(10)
_cell_angle_gamma 75.782(2)
_cell_formula_units_Z 4
_cell_length_a 12.7602(3)
_cell_length_b 14.1906(4)
_cell_length_c 17.3431(5)
_cell_measurement_temperature 120(2)
_cell_volume 3022.21(14)
_computing_structure_refinement 'SHELXL-97 (Sheldrick, 1997)'
_computing_structure_solution 'SHELXS-97 (Sheldrick, 1990)'
_diffrn_ambient_temperature 120(2)
_diffrn_measured_fraction_theta_full 0.977
_diffrn_measured_fraction_theta_max 0.977
_diffrn_measurement_device_type 'Bruker Nonius Kappa CCD'
_diffrn_radiation_monochromator graphite
_diffrn_radiation_source 'Bruker Nonius FR591 Rotating Anode'
_diffrn_radiation_type MoK\a
_diffrn_radiation_wavelength 0.71073
_diffrn_reflns_av_R_equivalents 0.0867
_diffrn_reflns_av_sigmaI/netI 0.0978
_diffrn_reflns_limit_h_max 15
_diffrn_reflns_limit_h_min -15
_diffrn_reflns_limit_k_max 16
_diffrn_reflns_limit_k_min -16
_diffrn_reflns_limit_l_max 20
_diffrn_reflns_limit_l_min -20
_diffrn_reflns_number 36068
_diffrn_reflns_theta_full 25.03
_diffrn_reflns_theta_max 25.03
_diffrn_reflns_theta_min 2.96
_exptl_absorpt_coefficient_mu 1.001
_exptl_absorpt_correction_T_max 0.9706
_exptl_absorpt_correction_T_min 0.8644
_exptl_crystal_density_diffrn 1.480
_exptl_crystal_density_method 'not measured'
_exptl_crystal_F_000 1392
_exptl_crystal_size_max 0.15
_exptl_crystal_size_mid 0.10
_exptl_crystal_size_min 0.03
_refine_diff_density_max 0.325
_refine_diff_density_min -0.380
_refine_diff_density_rms 0.073
_refine_ls_extinction_method none
_refine_ls_goodness_of_fit_ref 0.955
_refine_ls_hydrogen_treatment mixed
_refine_ls_matrix_type full
_refine_ls_number_parameters 909
_refine_ls_number_reflns 10432
_refine_ls_number_restraints 360
_refine_ls_restrained_S_all 0.948
_refine_ls_R_factor_all 0.0968
_refine_ls_R_factor_gt 0.0456
_refine_ls_shift/su_max 0.033
_refine_ls_shift/su_mean 0.001
_refine_ls_structure_factor_coef Fsqd
_refine_ls_weighting_details
;
calc w3D1/[\s^2^(Fo^2^)+(0.0413P)^2^+0.0000P] where 
P3D(Fo^2^+2Fc^2^)/3
;
_refine_ls_weighting_scheme calc
_refine_ls_wR_factor_gt 0.0862
_refine_ls_wR_factor_ref 0.1016
_reflns_number_gt 6646
_reflns_number_total 10432
_reflns_threshold_expression >2sigma(I)
_cod_data_source_file b202989h.txt
_cod_data_source_block s92
_cod_depositor_comments
;
The following automatic conversions were performed:
'_symmetry_cell_setting' value 'Triclinic' changed to 'triclinic'
according to '/home/saulius/struct/CIF-dictionaries/cif_core.dic'
dictionary named 'cif_core.dic' version 2.4.1 from 2010-06-29.

Automatic conversion script
Id: cif_fix_enum 1527 2010-12-29 10:47:43Z saulius 
;
_cod_original_cell_volume 3022.22(14)
_cod_original_sg_symbol_H-M P-1
_cod_database_code 7050880

loop_
_symmetry_equiv_pos_as_xyz
'x, y, z'
'-x, -y, -z'

loop_
_atom_site_label
_atom_site_type_symbol
_atom_site_fract_x
_atom_site_fract_y
_atom_site_fract_z
_atom_site_U_iso_or_equiv
_atom_site_adp_type
_atom_site_occupancy
_atom_site_symmetry_multiplicity
_atom_site_calc_flag
_atom_site_refinement_flags
_atom_site_disorder_assembly
_atom_site_disorder_group
N1 N 0.8812(2) 0.99008(19) 1.00030(14) 0.0204(6) Uani 1 1 d . . .
H1 H 0.8641 1.0506 0.9833 0.024 Uiso 1 1 calc R . .
N2 N 0.9200(2) 0.88643(19) 0.80841(14) 0.0201(6) Uani 1 1 d . . .
H2 H 0.9649 0.8289 0.8125 0.024 Uiso 1 1 calc R . .
N3 N 0.8939(2) 0.92329(19) 0.60422(14) 0.0216(6) Uani 1 1 d . . .
H3 H 0.8668 0.9861 0.6108 0.026 Uiso 1 1 calc R . .
O1 O 0.95547(19) 0.83472(16) 0.96133(12) 0.0261(6) Uani 1 1 d . . .
O2 O 0.9436(2) 0.77985(18) 0.66916(14) 0.0436(7) Uani 1 1 d . . .
Fe1 Fe 0.73371(4) 0.97075(4) 1.14832(3) 0.02515(14) Uani 1 1 d . . .
C1 C 0.8747(2) 0.9756(2) 1.08108(17) 0.0193(7) Uani 1 1 d D . .
C2 C 0.8434(3) 1.0551(2) 1.13407(18) 0.0261(8) Uani 1 1 d D . .
H2' H 0.8280 1.1223 1.1207 0.031 Uiso 1 1 calc R . .
C3 C 0.8396(3) 1.0150(2) 1.20981(18) 0.0279(8) Uani 1 1 d D . .
H3' H 0.8220 1.0507 1.2567 0.033 Uiso 1 1 calc R . .
C4 C 0.8668(3) 0.9123(2) 1.20399(17) 0.0244(8) Uani 1 1 d D . .
H4 H 0.8695 0.8674 1.2463 0.029 Uiso 1 1 calc R . .
C5 C 0.8892(3) 0.8880(2) 1.12387(17) 0.0217(8) Uani 1 1 d D . .
H5 H 0.9100 0.8243 1.1031 0.026 Uiso 1 1 calc R . .
C6 C 0.6264(3) 0.9684(4) 1.0712(2) 0.0480(12) Uani 1 1 d . . .
H6 H 0.6425 0.9674 1.0163 0.058 Uiso 1 1 calc R . .
C7 C 0.5899(3) 1.0516(4) 1.1162(3) 0.0556(13) Uani 1 1 d . . .
H7 H 0.5763 1.1167 1.0974 0.067 Uiso 1 1 calc R . .
C8 C 0.5765(3) 1.0218(4) 1.1954(3) 0.0561(13) Uani 1 1 d . . .
H8 H 0.5526 1.0637 1.2388 0.067 Uiso 1 1 calc R . .
C9 C 0.6049(3) 0.9197(4) 1.1981(2) 0.0462(11) Uani 1 1 d . . .
H9 H 0.6038 0.8802 1.2436 0.055 Uiso 1 1 calc R . .
C10 C 0.6355(3) 0.8858(3) 1.1202(2) 0.0432(11) Uani 1 1 d . . .
H10 H 0.6578 0.8199 1.1044 0.052 Uiso 1 1 calc R . .
C11 C 0.9116(3) 0.9193(2) 0.94592(18) 0.0201(7) Uani 1 1 d . . .
C12 C 0.8828(2) 0.9513(2) 0.86752(17) 0.0177(7) Uani 1 1 d . . .
C13 C 0.8126(2) 1.0327(2) 0.83870(18) 0.0177(7) Uani 1 1 d . . .
C14 C 0.7480(3) 1.1204(2) 0.88234(18) 0.0195(7) Uani 1 1 d . . .
C15 C 0.7965(3) 1.1906(2) 0.9059(2) 0.0282(8) Uani 1 1 d . . .
H15 H 0.8721 1.1849 0.8916 0.034 Uiso 1 1 calc R . .
C16 C 0.7357(3) 1.2683(3) 0.9497(2) 0.0363(10) Uani 1 1 d . . .
H16 H 0.7697 1.3154 0.9660 0.044 Uiso 1 1 calc R . .
C17 C 0.6267(3) 1.2779(3) 0.9696(2) 0.0359(10) Uani 1 1 d . . .
H17 H 0.5856 1.3311 1.0005 0.043 Uiso 1 1 calc R . .
C18 C 0.5755(3) 1.2105(2) 0.9451(2) 0.0320(9) Uani 1 1 d . . .
H18 H 0.4995 1.2181 0.9583 0.038 Uiso 1 1 calc R . .
C19 C 0.6359(3) 1.1322(2) 0.90138(19) 0.0242(8) Uani 1 1 d . . .
H19 H 0.6011 1.0862 0.8841 0.029 Uiso 1 1 calc R . .
C20 C 0.8090(2) 1.0152(2) 0.75967(18) 0.0189(7) Uani 1 1 d . . .
C21 C 0.7398(3) 1.0794(2) 0.70592(18) 0.0201(7) Uani 1 1 d . . .
C22 C 0.6480(3) 1.0556(3) 0.68492(19) 0.0263(8) Uani 1 1 d . . .
H22 H 0.6274 0.9996 0.7072 0.032 Uiso 1 1 calc R . .
C23 C 0.5858(3) 1.1123(3) 0.63189(19) 0.0311(9) Uani 1 1 d . . .
H23 H 0.5237 1.0946 0.6175 0.037 Uiso 1 1 calc R . .
C24 C 0.6140(3) 1.1936(3) 0.6005(2) 0.0350(9) Uani 1 1 d . . .
H24 H 0.5708 1.2331 0.5648 0.042 Uiso 1 1 calc R . .
C25 C 0.7053(3) 1.2185(3) 0.6205(2) 0.0336(9) Uani 1 1 d . . .
H25 H 0.7257 1.2742 0.5975 0.040 Uiso 1 1 calc R . .
C26 C 0.7671(3) 1.1628(2) 0.67392(18) 0.0253(8) Uani 1 1 d . . .
H26 H 0.8283 1.1816 0.6888 0.030 Uiso 1 1 calc R . .
C27 C 0.8773(3) 0.9239(2) 0.74223(18) 0.0200(7) Uani 1 1 d . . .
C28 C 0.9076(3) 0.8683(3) 0.66978(18) 0.0223(8) Uani 1 1 d . . .
Fe2 Fe 0.81430(4) 0.86677(4) 0.45251(3) 0.02383(13) Uani 1 1 d . . .
C29 C 0.9179(3) 0.8914(2) 0.52713(17) 0.0226(8) Uani 1 1 d D . .
C30 C 0.9543(3) 0.7951(2) 0.49827(18) 0.0242(8) Uani 1 1 d D . .
H30 H 0.9645 0.7367 0.5282 0.029 Uiso 1 1 calc R . .
C31 C 0.9726(3) 0.8027(2) 0.41620(18) 0.0264(8) Uani 1 1 d D . .
H31 H 0.9972 0.7497 0.3814 0.032 Uiso 1 1 calc R . .
C32 C 0.9483(3) 0.9022(2) 0.39466(18) 0.0259(8) Uani 1 1 d D . .
H32 H 0.9547 0.9276 0.3433 0.031 Uiso 1 1 calc R . .
C33 C 0.9125(3) 0.9574(2) 0.46344(17) 0.0242(8) Uani 1 1 d D . .
H33 H 0.8892 1.0262 0.4663 0.029 Uiso 1 1 calc R . .
C34 C 0.6682(3) 0.8695(3) 0.5158(2) 0.0351(9) Uani 1 1 d D . .
H34 H 0.6539 0.8714 0.5708 0.042 Uiso 1 1 calc R . .
C35 C 0.7027(3) 0.7843(3) 0.4701(2) 0.0377(10) Uani 1 1 d D . .
H35 H 0.7155 0.7192 0.4889 0.045 Uiso 1 1 calc R . .
C36 C 0.7147(3) 0.8139(3) 0.3918(2) 0.0335(9) Uani 1 1 d D . .
H36 H 0.7371 0.7719 0.3484 0.040 Uiso 1 1 calc R . .
C37 C 0.6879(3) 0.9159(3) 0.38833(19) 0.0323(9) Uani 1 1 d D . .
H37 H 0.6891 0.9547 0.3425 0.039 Uiso 1 1 calc R . .
C38 C 0.6588(3) 0.9510(3) 0.46525(19) 0.0333(9) Uani 1 1 d D . .
H38 H 0.6369 1.0173 0.4801 0.040 Uiso 1 1 calc R . .
N4 N 0.0530(2) 0.51405(19) 0.14701(15) 0.0244(7) Uani 1 1 d . . .
H4A H 0.1047 0.4612 0.1356 0.029 Uiso 1 1 calc R . .
N5 N 0.0896(2) 0.62715(18) -0.04337(14) 0.0190(6) Uani 1 1 d . . .
H5A H 0.0369 0.6805 -0.0426 0.023 Uiso 1 1 calc R . .
O3 O -0.04010(19) 0.65625(16) 0.09796(12) 0.0288(6) Uani 1 1 d . . .
O4 O 0.10532(18) 0.73469(17) -0.18272(12) 0.0262(5) Uani 1 1 d . A .
Fe3 Fe 0.06966(4) 0.51107(4) 0.32488(3) 0.03028(15) Uani 1 1 d . . .
C39 C -0.0013(3) 0.5206(2) 0.22332(17) 0.0242(8) Uani 1 1 d D . .
C40 C -0.0197(3) 0.4408(2) 0.26932(19) 0.0315(9) Uani 1 1 d D . .
H40 H 0.0020 0.3745 0.2546 0.038 Uiso 1 1 calc R . .
C41 C -0.0763(3) 0.4771(3) 0.34129(19) 0.0377(10) Uani 1 1 d D . .
H41 H -0.1001 0.4394 0.3832 0.045 Uiso 1 1 calc R . .
C42 C -0.0914(3) 0.5791(3) 0.34028(19) 0.0366(10) Uani 1 1 d D . .
H42 H -0.1271 0.6218 0.3813 0.044 Uiso 1 1 calc R . .
C43 C -0.0441(3) 0.6068(2) 0.26725(18) 0.0282(8) Uani 1 1 d D . .
H43 H -0.0415 0.6709 0.2508 0.034 Uiso 1 1 calc R . .
C44 C 0.2331(3) 0.4705(3) 0.2979(2) 0.0502(12) Uani 1 1 d D . .
H44 H 0.2701 0.4540 0.2476 0.060 Uiso 1 1 calc R . .
C45 C 0.1992(3) 0.4051(3) 0.3532(2) 0.0492(11) Uani 1 1 d D . .
H45 H 0.2092 0.3372 0.3468 0.059 Uiso 1 1 calc R . .
C46 C 0.1479(3) 0.4587(3) 0.4198(2) 0.0499(12) Uani 1 1 d D . .
H46 H 0.1168 0.4332 0.4660 0.060 Uiso 1 1 calc R . .
C47 C 0.1506(3) 0.5561(3) 0.4059(2) 0.0470(11) Uani 1 1 d D . .
H47 H 0.1222 0.6078 0.4415 0.056 Uiso 1 1 calc R . .
C48 C 0.2025(3) 0.5647(3) 0.3301(2) 0.0487(11) Uani 1 1 d D . .
H48 H 0.2146 0.6227 0.3056 0.058 Uiso 1 1 calc R . .
C49 C 0.0327(3) 0.5814(2) 0.09010(18) 0.0187(7) Uani 1 1 d . . .
C50 C 0.1051(2) 0.5607(2) 0.01629(17) 0.0172(7) Uani 1 1 d . . .
C51 C 0.1960(2) 0.4870(2) -0.00672(17) 0.0186(7) Uani 1 1 d . . .
C52 C 0.2489(3) 0.4023(2) 0.03973(18) 0.0209(8) Uani 1 1 d . . .
C53 C 0.2178(3) 0.3156(3) 0.0426(2) 0.0304(9) Uani 1 1 d . . .
H53 H 0.1622 0.3083 0.0131 0.036 Uiso 1 1 calc R . .
C54 C 0.2676(3) 0.2391(3) 0.0884(2) 0.0442(11) Uani 1 1 d . . .
H54 H 0.2442 0.1803 0.0914 0.053 Uiso 1 1 calc R . .
C55 C 0.3502(3) 0.2476(3) 0.1294(2) 0.0417(11) Uani 1 1 d . . .
H55 H 0.3828 0.1955 0.1616 0.050 Uiso 1 1 calc R . .
C56 C 0.3856(3) 0.3317(3) 0.1238(2) 0.0449(11) Uani 1 1 d . . .
H56 H 0.4451 0.3368 0.1500 0.054 Uiso 1 1 calc R . .
C57 C 0.3344(3) 0.4088(3) 0.0799(2) 0.0367(10) Uani 1 1 d . . .
H57 H 0.3581 0.4674 0.0772 0.044 Uiso 1 1 calc R . .
C58 C 0.2360(3) 0.5101(2) -0.08250(17) 0.0207(8) Uani 1 1 d . . .
C59 C 0.3320(3) 0.4508(2) -0.13072(17) 0.0217(8) Uani 1 1 d . . .
C60 C 0.4338(3) 0.4682(3) -0.1296(2) 0.0326(9) Uani 1 1 d . . .
H60 H 0.4428 0.5158 -0.0956 0.039 Uiso 1 1 calc R . .
C61 C 0.5225(3) 0.4173(3) -0.1773(2) 0.0472(11) Uani 1 1 d . . .
H61 H 0.5921 0.4300 -0.1761 0.057 Uiso 1 1 calc R . .
C62 C 0.5097(4) 0.3487(3) -0.2262(2) 0.0504(12) Uani 1 1 d . . .
H62 H 0.5708 0.3132 -0.2587 0.061 Uiso 1 1 calc R . .
C63 C 0.4093(3) 0.3308(3) -0.2288(2) 0.0449(11) Uani 1 1 d . . .
H63 H 0.4007 0.2841 -0.2638 0.054 Uiso 1 1 calc R . .
C64 C 0.3207(3) 0.3808(2) -0.1805(2) 0.0318(9) Uani 1 1 d . . .
H64 H 0.2517 0.3671 -0.1815 0.038 Uiso 1 1 calc R . .
C65 C 0.1683(3) 0.5980(2) -0.10425(18) 0.0223(8) Uani 1 1 d . A .
C66 C 0.1708(3) 0.6590(3) -0.17417(19) 0.0336(9) Uani 1 1 d . . .
N6A N 0.2287(4) 0.6077(4) -0.2372(3) 0.0200(12) Uiso 0.50 1 d P A 1
H6A H 0.2619 0.5467 -0.2288 0.024 Uiso 0.50 1 calc PR A 1
Fe4A Fe 0.36052(8) 0.70239(9) -0.36367(6) 0.0237(2) Uani 0.50 1 d P A 1
C67A C 0.2407(5) 0.6422(4) -0.3140(3) 0.0203(15) Uani 0.50 1 d PD A 1
C68A C 0.1949(8) 0.7345(6) -0.3455(4) 0.020(3) Uani 0.50 1 d PD A 1
H68A H 0.1489 0.7882 -0.3175 0.024 Uiso 0.50 1 calc PR A 1
C69A C 0.2295(5) 0.7329(4) -0.4262(3) 0.0276(17) Uani 0.50 1 d PD A 1
H69A H 0.2108 0.7852 -0.4619 0.033 Uiso 0.50 1 calc PR A 1
C70A C 0.2971(5) 0.6395(4) -0.4442(3) 0.0254(16) Uani 0.50 1 d PD A 1
H70A H 0.3327 0.6186 -0.4940 0.030 Uiso 0.50 1 calc PR A 1
C71A C 0.3025(5) 0.5829(4) -0.3752(3) 0.0237(16) Uani 0.50 1 d PD A 1
H71A H 0.3407 0.5168 -0.3708 0.028 Uiso 0.50 1 calc PR A 1
C72A C 0.4305(7) 0.7444(7) -0.2785(4) 0.049(3) Uani 0.50 1 d PD A 1
H72A H 0.4008 0.7492 -0.2255 0.059 Uiso 0.50 1 calc PR A 1
C73A C 0.4133(7) 0.8195(6) -0.3344(5) 0.061(3) Uani 0.50 1 d PD A 1
H73A H 0.3703 0.8838 -0.3257 0.073 Uiso 0.50 1 calc PR A 1
C74A C 0.4702(7) 0.7832(6) -0.4047(5) 0.054(3) Uani 0.50 1 d PD A 1
H74A H 0.4723 0.8188 -0.4522 0.065 Uiso 0.50 1 calc PR A 1
C75A C 0.5238(6) 0.6858(5) -0.3942(4) 0.041(2) Uani 0.50 1 d PD A 1
H75A H 0.5684 0.6443 -0.4332 0.050 Uiso 0.50 1 calc PR A 1
C76A C 0.5000(6) 0.6598(6) -0.3150(5) 0.064(3) Uani 0.50 1 d PD A 1
H76A H 0.5255 0.5983 -0.2912 0.077 Uiso 0.50 1 calc PR A 1
N6B N 0.2777(5) 0.6425(4) -0.2203(3) 0.0247(13) Uiso 0.50 1 d P A 2
H6B H 0.3302 0.5954 -0.2050 0.030 Uiso 0.50 1 calc PR A 2
Fe4B Fe 0.38106(8) 0.63939(9) -0.39127(6) 0.0235(2) Uani 0.50 1 d P A 2
C67B C 0.3033(5) 0.6963(4) -0.2877(3) 0.0217(15) Uani 0.50 1 d PD A 2
C68B C 0.4017(5) 0.7263(6) -0.3067(4) 0.035(2) Uani 0.50 1 d PD A 2
H68B H 0.4615 0.7135 -0.2767 0.041 Uiso 0.50 1 calc PR A 2
C69B C 0.3956(6) 0.7785(5) -0.3775(4) 0.034(2) Uani 0.50 1 d PD A 2
H69B H 0.4502 0.8066 -0.4039 0.041 Uiso 0.50 1 calc PR A 2
C70B C 0.2933(5) 0.7812(5) -0.4020(4) 0.0301(18) Uani 0.50 1 d PD A 2
H70B H 0.2674 0.8117 -0.4482 0.036 Uiso 0.50 1 calc PR A 2
C71B C 0.2355(6) 0.7310(7) -0.3466(5) 0.026(4) Uani 0.50 1 d PD A 2
H71B H 0.1644 0.7223 -0.3487 0.032 Uiso 0.50 1 calc PR A 2
C72B C 0.4369(6) 0.5750(5) -0.4971(4) 0.045(2) Uani 0.50 1 d PD A 2
H72B H 0.4347 0.6069 -0.5462 0.054 Uiso 0.50 1 calc PR A 2
C73B C 0.3558(5) 0.5326(5) -0.4583(4) 0.041(2) Uani 0.50 1 d PD A 2
H73B H 0.2890 0.5315 -0.4769 0.050 Uiso 0.50 1 calc PR A 2
C74B C 0.3903(5) 0.4926(5) -0.3879(4) 0.0352(19) Uani 0.50 1 d PD A 2
H74B H 0.3510 0.4600 -0.3503 0.042 Uiso 0.50 1 calc PR A 2
C75B C 0.4932(5) 0.5091(5) -0.3826(4) 0.042(2) Uani 0.50 1 d PD A 2
H75B H 0.5359 0.4886 -0.3410 0.050 Uiso 0.50 1 calc PR A 2
C76B C 0.5224(5) 0.5611(5) -0.4495(4) 0.050(2) Uani 0.50 1 d PD A 2
H76B H 0.5874 0.5828 -0.4605 0.060 Uiso 0.50 1 calc PR A 2

loop_
_atom_site_aniso_label
_atom_site_aniso_U_11
_atom_site_aniso_U_22
_atom_site_aniso_U_33
_atom_site_aniso_U_23
_atom_site_aniso_U_13
_atom_site_aniso_U_12
N1 0.0217(15) 0.0163(15) 0.0206(15) 0.0011(12) -0.0002(12) -0.0008(13)
N2 0.0199(15) 0.0156(15) 0.0218(15) 0.0033(12) -0.0027(13) 0.0010(12)
N3 0.0276(16) 0.0164(15) 0.0197(15) -0.0002(12) -0.0018(13) -0.0035(13)
O1 0.0320(14) 0.0200(14) 0.0184(12) 0.0004(10) -0.0003(11) 0.0070(12)
O2 0.075(2) 0.0212(15) 0.0296(14) -0.0005(12) -0.0207(14) 0.0052(14)
Fe1 0.0186(3) 0.0313(3) 0.0234(3) 0.0006(2) -0.0001(2) -0.0031(2)
C1 0.0143(17) 0.0229(19) 0.0206(18) -0.0031(15) -0.0019(14) -0.0041(15)
C2 0.027(2) 0.0222(19) 0.029(2) -0.0039(16) -0.0036(17) -0.0053(17)
C3 0.028(2) 0.031(2) 0.0225(19) -0.0106(16) 0.0000(16) -0.0039(17)
C4 0.0200(19) 0.031(2) 0.0204(18) 0.0002(16) 0.0011(15) -0.0040(17)
C5 0.0226(19) 0.0227(19) 0.0187(17) -0.0007(15) -0.0026(15) -0.0035(16)
C6 0.023(2) 0.090(4) 0.034(2) 0.015(3) -0.0093(19) -0.019(2)
C7 0.014(2) 0.084(4) 0.055(3) 0.029(3) 0.002(2) 0.006(2)
C8 0.024(2) 0.084(4) 0.047(3) 0.005(3) 0.009(2) 0.005(2)
C9 0.023(2) 0.082(4) 0.035(2) 0.020(2) -0.0048(19) -0.018(2)
C10 0.033(2) 0.075(3) 0.032(2) 0.019(2) -0.0118(19) -0.033(2)
C11 0.0117(17) 0.023(2) 0.0236(18) 0.0000(16) 0.0011(15) -0.0028(16)
C12 0.0159(17) 0.0189(18) 0.0177(17) 0.0023(15) -0.0004(14) -0.0042(15)
C13 0.0139(17) 0.0170(18) 0.0215(17) 0.0009(14) -0.0004(14) -0.0035(15)
C14 0.0211(19) 0.0139(18) 0.0224(18) 0.0054(14) -0.0076(15) -0.0004(15)
C15 0.022(2) 0.022(2) 0.041(2) 0.0015(17) -0.0046(17) -0.0057(17)
C16 0.031(2) 0.025(2) 0.057(3) -0.0113(19) -0.014(2) -0.0087(18)
C17 0.032(2) 0.021(2) 0.051(2) -0.0133(18) -0.009(2) 0.0031(18)
C18 0.0198(19) 0.029(2) 0.045(2) -0.0077(18) -0.0044(18) 0.0000(17)
C19 0.0233(19) 0.0193(19) 0.031(2) -0.0022(16) -0.0068(16) -0.0050(16)
C20 0.0163(18) 0.0182(19) 0.0231(18) 0.0055(15) -0.0011(15) -0.0073(15)
C21 0.0156(18) 0.0249(19) 0.0154(17) -0.0013(15) 0.0031(14) 0.0011(15)
C22 0.0195(19) 0.034(2) 0.0259(19) 0.0047(17) -0.0032(16) -0.0076(17)
C23 0.020(2) 0.050(3) 0.0216(19) -0.0032(18) -0.0051(16) -0.0026(19)
C24 0.032(2) 0.044(3) 0.0202(19) 0.0059(18) -0.0037(17) 0.008(2)
C25 0.039(2) 0.030(2) 0.026(2) 0.0133(17) 0.0017(18) -0.0031(19)
C26 0.027(2) 0.027(2) 0.0203(18) 0.0026(16) 0.0006(16) -0.0045(17)
C27 0.0231(19) 0.0183(19) 0.0205(18) 0.0053(15) -0.0073(15) -0.0073(16)
C28 0.0225(19) 0.024(2) 0.0203(18) 0.0010(16) -0.0061(15) -0.0041(17)
Fe2 0.0186(3) 0.0280(3) 0.0261(3) -0.0043(2) -0.0032(2) -0.0071(2)
C29 0.0201(19) 0.027(2) 0.0211(18) -0.0047(16) -0.0022(15) -0.0057(16)
C30 0.0214(19) 0.025(2) 0.0264(19) -0.0045(16) -0.0018(16) -0.0050(16)
C31 0.0198(19) 0.032(2) 0.027(2) -0.0096(17) -0.0019(16) -0.0039(17)
C32 0.0175(18) 0.038(2) 0.0237(19) 0.0007(17) -0.0016(16) -0.0103(17)
C33 0.0238(19) 0.029(2) 0.0209(18) -0.0001(16) -0.0028(16) -0.0091(17)
C34 0.023(2) 0.048(3) 0.034(2) 0.000(2) -0.0003(18) -0.010(2)
C35 0.023(2) 0.038(2) 0.057(3) 0.002(2) -0.0094(19) -0.0151(19)
C36 0.024(2) 0.039(2) 0.037(2) -0.0094(19) -0.0032(18) -0.0067(18)
C37 0.021(2) 0.043(3) 0.034(2) -0.0018(18) -0.0080(17) -0.0057(18)
C38 0.020(2) 0.041(2) 0.038(2) -0.008(2) -0.0012(18) -0.0059(18)
N4 0.0272(17) 0.0170(16) 0.0226(16) 0.0014(13) 0.0028(13) 0.0039(13)
N5 0.0185(15) 0.0159(15) 0.0189(15) -0.0014(12) -0.0032(13) 0.0031(12)
O3 0.0291(14) 0.0232(14) 0.0261(13) 0.0012(11) 0.0041(11) 0.0056(12)
O4 0.0264(14) 0.0231(14) 0.0227(13) 0.0007(11) -0.0022(11) 0.0055(12)
Fe3 0.0386(3) 0.0264(3) 0.0232(3) 0.0001(2) -0.0011(2) -0.0040(3)
C39 0.0233(19) 0.028(2) 0.0187(18) -0.0019(16) 0.0006(16) -0.0020(16)
C40 0.041(2) 0.023(2) 0.028(2) 0.0028(17) 0.0047(18) -0.0080(18)
C41 0.044(2) 0.044(3) 0.026(2) 0.0067(18) 0.0057(19) -0.016(2)
C42 0.039(2) 0.038(2) 0.026(2) -0.0036(18) 0.0040(18) -0.001(2)
C43 0.036(2) 0.021(2) 0.0233(19) 0.0033(16) 0.0025(17) -0.0017(17)
C44 0.037(2) 0.074(3) 0.037(2) -0.016(2) -0.003(2) -0.007(2)
C45 0.044(3) 0.039(3) 0.062(3) -0.005(2) -0.022(2) 0.003(2)
C46 0.056(3) 0.053(3) 0.037(2) 0.013(2) -0.017(2) -0.002(2)
C47 0.060(3) 0.046(3) 0.034(2) -0.005(2) -0.018(2) -0.006(2)
C48 0.061(3) 0.052(3) 0.043(3) 0.005(2) -0.019(2) -0.025(2)
C49 0.0206(19) 0.0173(19) 0.0190(18) -0.0020(15) -0.0037(15) -0.0050(16)
C50 0.0169(18) 0.0186(18) 0.0166(17) -0.0013(15) -0.0027(14) -0.0046(15)
C51 0.0154(17) 0.0228(19) 0.0189(18) -0.0060(15) -0.0035(15) -0.0053(16)
C52 0.0172(18) 0.0222(19) 0.0192(17) -0.0015(15) 0.0019(15) 0.0011(15)
C53 0.0190(19) 0.028(2) 0.041(2) 0.0098(18) -0.0054(17) -0.0004(17)
C54 0.032(2) 0.028(2) 0.067(3) 0.020(2) 0.006(2) -0.0036(19)
C55 0.030(2) 0.046(3) 0.033(2) 0.019(2) 0.0045(19) 0.016(2)
C56 0.043(3) 0.047(3) 0.040(2) -0.003(2) -0.021(2) 0.007(2)
C57 0.036(2) 0.033(2) 0.040(2) -0.0026(19) -0.017(2) 0.0006(19)
C58 0.0219(18) 0.0213(19) 0.0167(18) 0.0000(15) -0.0053(15) 0.0004(16)
C59 0.027(2) 0.0209(19) 0.0144(17) 0.0024(15) -0.0037(15) 0.0008(16)
C60 0.029(2) 0.035(2) 0.030(2) -0.0083(18) 0.0020(18) -0.0006(18)
C61 0.035(2) 0.056(3) 0.046(3) -0.013(2) 0.008(2) -0.007(2)
C62 0.041(3) 0.047(3) 0.050(3) -0.017(2) 0.020(2) 0.004(2)
C63 0.051(3) 0.033(2) 0.045(2) -0.020(2) 0.013(2) -0.005(2)
C64 0.031(2) 0.029(2) 0.032(2) -0.0037(18) 0.0000(18) -0.0031(18)
C65 0.0232(19) 0.026(2) 0.0152(17) -0.0045(15) -0.0021(15) -0.0012(16)
C66 0.039(2) 0.031(2) 0.0180(19) -0.0030(17) 0.0019(18) 0.012(2)
Fe4A 0.0181(6) 0.0284(7) 0.0233(6) -0.0010(5) 0.0002(5) -0.0044(5)
C67A 0.019(4) 0.023(4) 0.015(3) 0.001(3) -0.002(3) 0.001(3)
C68A 0.020(6) 0.025(6) 0.012(5) 0.005(4) 0.007(4) -0.006(4)
C69A 0.025(4) 0.029(4) 0.029(4) 0.009(3) -0.009(3) -0.007(4)
C70A 0.027(4) 0.036(4) 0.010(3) -0.002(3) 0.005(3) -0.004(4)
C71A 0.030(4) 0.020(4) 0.020(4) -0.001(3) 0.003(3) -0.007(3)
C72A 0.025(5) 0.114(10) 0.012(5) -0.003(6) 0.000(4) -0.025(6)
C73A 0.062(7) 0.051(7) 0.077(8) -0.010(6) -0.022(6) -0.021(5)
C74A 0.052(6) 0.062(7) 0.061(7) 0.010(5) -0.007(5) -0.041(6)
C75A 0.020(4) 0.044(6) 0.057(6) -0.014(5) 0.006(4) -0.006(4)
C76A 0.034(5) 0.058(7) 0.111(9) 0.048(6) -0.046(6) -0.017(5)
Fe4B 0.0231(6) 0.0223(6) 0.0210(6) 0.0011(5) 0.0019(5) 0.0000(5)
C67B 0.019(4) 0.022(4) 0.023(4) -0.001(3) 0.002(3) -0.005(3)
C68B 0.035(6) 0.051(6) 0.018(5) -0.002(4) -0.015(4) -0.007(5)
C69B 0.051(6) 0.017(4) 0.031(5) 0.004(4) 0.019(5) -0.011(4)
C70B 0.038(5) 0.018(4) 0.028(4) 0.010(3) 0.003(4) 0.001(4)
C71B 0.020(7) 0.022(5) 0.032(6) -0.003(4) 0.003(4) 0.002(4)
C72B 0.075(7) 0.022(4) 0.020(4) 0.005(3) 0.012(4) 0.014(4)
C73B 0.038(5) 0.038(5) 0.045(5) -0.023(4) -0.009(4) 0.004(4)
C74B 0.040(5) 0.022(4) 0.038(5) -0.007(4) 0.012(4) -0.004(4)
C75B 0.043(5) 0.037(5) 0.040(5) -0.008(4) -0.010(4) 0.003(4)
C76B 0.028(5) 0.042(5) 0.074(7) -0.019(5) 0.017(5) -0.005(4)

loop_
_atom_type_symbol
_atom_type_description
_atom_type_scat_dispersion_real
_atom_type_scat_dispersion_imag
_atom_type_scat_source
C C 0.0033 0.0016 'International Tables Vol C Tables 4.2.6.8 and 6.1.1.4'
H H 0.0000 0.0000 'International Tables Vol C Tables 4.2.6.8 and 6.1.1.4'
N N 0.0061 0.0033 'International Tables Vol C Tables 4.2.6.8 and 6.1.1.4'
O O 0.0106 0.0060 'International Tables Vol C Tables 4.2.6.8 and 6.1.1.4'
Fe Fe 0.3463 0.8444 'International Tables Vol C Tables 4.2.6.8 and 6.1.1.4'

loop_
_geom_angle_atom_site_label_1
_geom_angle_atom_site_label_2
_geom_angle_atom_site_label_3
_geom_angle
_geom_angle_site_symmetry_1
_geom_angle_site_symmetry_3
_geom_angle_publ_flag
C11 N1 C1 126.0(3) . . ?
C27 N2 C12 109.9(3) . . ?
C28 N3 C29 127.4(3) . . ?
C6 Fe1 C4 153.82(17) . . ?
C6 Fe1 C7 39.98(17) . . ?
C4 Fe1 C7 165.56(17) . . ?
C6 Fe1 C1 104.61(14) . . ?
C4 Fe1 C1 68.11(12) . . ?
C7 Fe1 C1 119.04(15) . . ?
C6 Fe1 C8 68.00(18) . . ?
C4 Fe1 C8 128.34(15) . . ?
C7 Fe1 C8 40.87(16) . . ?
C1 Fe1 C8 156.14(17) . . ?
C6 Fe1 C2 123.47(15) . . ?
C4 Fe1 C2 68.47(13) . . ?
C7 Fe1 C2 107.92(17) . . ?
C1 Fe1 C2 41.08(11) . . ?
C8 Fe1 C2 122.79(18) . . ?
C6 Fe1 C9 68.21(16) . . ?
C4 Fe1 C9 109.64(15) . . ?
C7 Fe1 C9 68.20(18) . . ?
C1 Fe1 C9 160.03(16) . . ?
C8 Fe1 C9 40.30(17) . . ?
C2 Fe1 C9 158.28(16) . . ?
C6 Fe1 C3 161.93(16) . . ?
C4 Fe1 C3 40.69(11) . . ?
C7 Fe1 C3 127.70(19) . . ?
C1 Fe1 C3 68.19(12) . . ?
C8 Fe1 C3 111.51(17) . . ?
C2 Fe1 C3 40.41(11) . . ?
C9 Fe1 C3 123.98(15) . . ?
C6 Fe1 C5 117.45(16) . . ?
C4 Fe1 C5 40.83(11) . . ?
C7 Fe1 C5 152.38(15) . . ?
C1 Fe1 C5 40.26(11) . . ?
C8 Fe1 C5 163.48(16) . . ?
C2 Fe1 C5 68.70(12) . . ?
C9 Fe1 C5 124.99(16) . . ?
C3 Fe1 C5 68.50(12) . . ?
C6 Fe1 C10 40.41(15) . . ?
C4 Fe1 C10 120.57(15) . . ?
C7 Fe1 C10 67.8(2) . . ?
C1 Fe1 C10 121.80(14) . . ?
C8 Fe1 C10 68.14(19) . . ?
C2 Fe1 C10 159.41(14) . . ?
C9 Fe1 C10 40.86(16) . . ?
C3 Fe1 C10 157.49(14) . . ?
C5 Fe1 C10 105.21(16) . . ?
N1 C1 C5 129.1(3) . . ?
N1 C1 C2 122.0(3) . . ?
C5 C1 C2 108.8(3) . . ?
N1 C1 Fe1 123.1(2) . . ?
C5 C1 Fe1 70.16(18) . . ?
C2 C1 Fe1 69.58(18) . . ?
C3 C2 C1 107.2(3) . . ?
C3 C2 Fe1 69.84(19) . . ?
C1 C2 Fe1 69.34(17) . . ?
C2 C3 C4 108.4(3) . . ?
C2 C3 Fe1 69.75(19) . . ?
C4 C3 Fe1 69.33(18) . . ?
C3 C4 C5 108.2(3) . . ?
C3 C4 Fe1 69.98(19) . . ?
C5 C4 Fe1 70.03(18) . . ?
C1 C5 C4 107.5(3) . . ?
C1 C5 Fe1 69.58(18) . . ?
C4 C5 Fe1 69.15(18) . . ?
C7 C6 C10 109.0(4) . . ?
C7 C6 Fe1 70.2(2) . . ?
C10 C6 Fe1 70.4(2) . . ?
C6 C7 C8 108.0(4) . . ?
C6 C7 Fe1 69.8(2) . . ?
C8 C7 Fe1 69.6(2) . . ?
C9 C8 C7 107.9(4) . . ?
C9 C8 Fe1 70.0(2) . . ?
C7 C8 Fe1 69.5(2) . . ?
C8 C9 C10 107.8(4) . . ?
C8 C9 Fe1 69.7(2) . . ?
C10 C9 Fe1 69.8(2) . . ?
C6 C10 C9 107.2(4) . . ?
C6 C10 Fe1 69.2(2) . . ?
C9 C10 Fe1 69.3(2) . . ?
O1 C11 N1 122.7(3) . . ?
O1 C11 C12 122.6(3) . . ?
N1 C11 C12 114.6(3) . . ?
N2 C12 C13 108.0(3) . . ?
N2 C12 C11 117.6(3) . . ?
C13 C12 C11 133.9(3) . . ?
C12 C13 C20 106.9(3) . . ?
C12 C13 C14 127.6(3) . . ?
C20 C13 C14 125.4(3) . . ?
C15 C14 C19 118.8(3) . . ?
C15 C14 C13 121.7(3) . . ?
C19 C14 C13 119.5(3) . . ?
C16 C15 C14 120.4(3) . . ?
C17 C16 C15 120.4(3) . . ?
C16 C17 C18 120.5(3) . . ?
C19 C18 C17 119.6(3) . . ?
C18 C19 C14 120.4(3) . . ?
C27 C20 C13 107.5(3) . . ?
C27 C20 C21 126.0(3) . . ?
C13 C20 C21 126.4(3) . . ?
C22 C21 C26 118.6(3) . . ?
C22 C21 C20 120.5(3) . . ?
C26 C21 C20 121.0(3) . . ?
C21 C22 C23 121.0(3) . . ?
C24 C23 C22 119.9(3) . . ?
C23 C24 C25 120.1(3) . . ?
C26 C25 C24 120.4(3) . . ?
C25 C26 C21 120.1(3) . . ?
N2 C27 C20 107.7(3) . . ?
N2 C27 C28 120.1(3) . . ?
C20 C27 C28 132.2(3) . . ?
O2 C28 N3 123.2(3) . . ?
O2 C28 C27 122.5(3) . . ?
N3 C28 C27 114.3(3) . . ?
C33 Fe2 C36 151.58(13) . . ?
C33 Fe2 C37 117.13(14) . . ?
C36 Fe2 C37 40.34(12) . . ?
C33 Fe2 C31 68.52(13) . . ?
C36 Fe2 C31 109.95(13) . . ?
C37 Fe2 C31 129.05(13) . . ?
C33 Fe2 C32 40.79(11) . . ?
C36 Fe2 C32 119.14(13) . . ?
C37 Fe2 C32 107.97(14) . . ?
C31 Fe2 C32 40.64(12) . . ?
C33 Fe2 C34 126.72(13) . . ?
C36 Fe2 C34 68.06(14) . . ?
C37 Fe2 C34 68.17(14) . . ?
C31 Fe2 C34 152.80(14) . . ?
C32 Fe2 C34 164.92(14) . . ?
C33 Fe2 C38 106.24(14) . . ?
C36 Fe2 C38 68.14(13) . . ?
C37 Fe2 C38 40.69(12) . . ?
C31 Fe2 C38 166.13(14) . . ?
C32 Fe2 C38 127.21(14) . . ?
C34 Fe2 C38 40.50(12) . . ?
C33 Fe2 C35 165.59(13) . . ?
C36 Fe2 C35 40.39(12) . . ?
C37 Fe2 C35 68.10(14) . . ?
C31 Fe2 C35 119.80(14) . . ?
C32 Fe2 C35 152.96(14) . . ?
C34 Fe2 C35 40.69(12) . . ?
C38 Fe2 C35 68.32(14) . . ?
C33 Fe2 C29 40.56(11) . . ?
C36 Fe2 C29 167.28(14) . . ?
C37 Fe2 C29 150.74(13) . . ?
C31 Fe2 C29 67.89(12) . . ?
C32 Fe2 C29 68.03(12) . . ?
C34 Fe2 C29 107.75(13) . . ?
C38 Fe2 C29 117.11(13) . . ?
C35 Fe2 C29 128.77(14) . . ?
C33 Fe2 C30 68.61(13) . . ?
C36 Fe2 C30 129.83(13) . . ?
C37 Fe2 C30 167.41(12) . . ?
C31 Fe2 C30 40.54(11) . . ?
C32 Fe2 C30 68.41(13) . . ?
C34 Fe2 C30 118.49(14) . . ?
C38 Fe2 C30 151.08(13) . . ?
C35 Fe2 C30 109.27(14) . . ?
C29 Fe2 C30 40.46(11) . . ?
N3 C29 C33 122.0(3) . . ?
N3 C29 C30 129.3(3) . . ?
C33 C29 C30 108.7(3) . . ?
N3 C29 Fe2 128.9(2) . . ?
C33 C29 Fe2 68.89(17) . . ?
C30 C29 Fe2 69.97(18) . . ?
C31 C30 C29 107.0(3) . . ?
C31 C30 Fe2 68.86(18) . . ?
C29 C30 Fe2 69.56(18) . . ?
C32 C31 C30 108.7(3) . . ?
C32 C31 Fe2 69.77(18) . . ?
C30 C31 Fe2 70.60(18) . . ?
C31 C32 C33 107.8(3) . . ?
C31 C32 Fe2 69.59(18) . . ?
C33 C32 Fe2 69.36(18) . . ?
C29 C33 C32 107.7(3) . . ?
C29 C33 Fe2 70.55(17) . . ?
C32 C33 Fe2 69.86(18) . . ?
C38 C34 C35 108.2(3) . . ?
C38 C34 Fe2 69.81(19) . . ?
C35 C34 Fe2 69.80(19) . . ?
C36 C35 C34 107.5(3) . . ?
C36 C35 Fe2 69.5(2) . . ?
C34 C35 Fe2 69.50(19) . . ?
C37 C36 C35 108.6(3) . . ?
C37 C36 Fe2 69.8(2) . . ?
C35 C36 Fe2 70.1(2) . . ?
C36 C37 C38 108.1(3) . . ?
C36 C37 Fe2 69.8(2) . . ?
C38 C37 Fe2 69.9(2) . . ?
C34 C38 C37 107.6(3) . . ?
C34 C38 Fe2 69.7(2) . . ?
C37 C38 Fe2 69.44(19) . . ?
C49 N4 C39 125.9(3) . . ?
C65 N5 C50 109.8(3) . . ?
C41 Fe3 C44 150.05(16) . . ?
C41 Fe3 C40 40.83(12) . . ?
C44 Fe3 C40 116.57(15) . . ?
C41 Fe3 C48 166.79(15) . . ?
C44 Fe3 C48 40.83(14) . . ?
C40 Fe3 C48 152.10(14) . . ?
C41 Fe3 C42 40.73(12) . . ?
C44 Fe3 C42 167.65(16) . . ?
C40 Fe3 C42 68.55(14) . . ?
C48 Fe3 C42 130.06(16) . . ?
C41 Fe3 C45 115.95(16) . . ?
C44 Fe3 C45 40.71(14) . . ?
C40 Fe3 C45 104.90(15) . . ?
C48 Fe3 C45 68.59(16) . . ?
C42 Fe3 C45 151.15(16) . . ?
C41 Fe3 C46 106.62(16) . . ?
C44 Fe3 C46 68.06(16) . . ?
C40 Fe3 C46 125.21(15) . . ?
C48 Fe3 C46 68.21(16) . . ?
C42 Fe3 C46 119.24(15) . . ?
C45 Fe3 C46 40.34(13) . . ?
C41 Fe3 C47 127.93(15) . . ?
C44 Fe3 C47 67.93(15) . . ?
C40 Fe3 C47 163.82(14) . . ?
C48 Fe3 C47 40.53(13) . . ?
C42 Fe3 C47 110.51(15) . . ?
C45 Fe3 C47 67.71(15) . . ?
C46 Fe3 C47 40.05(13) . . ?
C41 Fe3 C43 68.48(14) . . ?
C44 Fe3 C43 128.89(15) . . ?
C40 Fe3 C43 68.46(13) . . ?
C48 Fe3 C43 110.57(15) . . ?
C42 Fe3 C43 40.64(12) . . ?
C45 Fe3 C43 164.98(15) . . ?
C46 Fe3 C43 154.40(14) . . ?
C47 Fe3 C43 122.11(14) . . ?
C41 Fe3 C39 67.97(13) . . ?
C44 Fe3 C39 108.10(14) . . ?
C40 Fe3 C39 40.33(11) . . ?
C48 Fe3 C39 120.48(14) . . ?
C42 Fe3 C39 67.91(13) . . ?
C45 Fe3 C39 126.08(14) . . ?
C46 Fe3 C39 163.05(14) . . ?
C47 Fe3 C39 155.51(14) . . ?
C43 Fe3 C39 40.41(11) . . ?
C40 C39 N4 124.9(3) . . ?
C40 C39 C43 108.5(3) . . ?
N4 C39 C43 126.6(3) . . ?
C40 C39 Fe3 68.70(19) . . ?
N4 C39 Fe3 126.5(2) . . ?
C43 C39 Fe3 69.59(19) . . ?
C39 C40 C41 107.8(3) . . ?
C39 C40 Fe3 70.97(19) . . ?
C41 C40 Fe3 69.2(2) . . ?
C42 C41 C40 108.3(3) . . ?
C42 C41 Fe3 70.2(2) . . ?
C40 C41 Fe3 69.9(2) . . ?
C41 C42 C43 108.2(3) . . ?
C41 C42 Fe3 69.1(2) . . ?
C43 C42 Fe3 70.4(2) . . ?
C42 C43 C39 107.2(3) . . ?
C42 C43 Fe3 69.0(2) . . ?
C39 C43 Fe3 70.00(19) . . ?
C45 C44 C48 108.4(3) . . ?
C45 C44 Fe3 70.1(2) . . ?
C48 C44 Fe3 70.0(2) . . ?
C46 C45 C44 107.7(3) . . ?
C46 C45 Fe3 70.2(2) . . ?
C44 C45 Fe3 69.2(2) . . ?
C47 C46 C45 108.1(3) . . ?
C47 C46 Fe3 70.0(2) . . ?
C45 C46 Fe3 69.5(2) . . ?
C46 C47 C48 108.7(3) . . ?
C46 C47 Fe3 69.9(2) . . ?
C48 C47 Fe3 69.2(2) . . ?
C47 C48 C44 107.0(3) . . ?
C47 C48 Fe3 70.2(2) . . ?
C44 C48 Fe3 69.2(2) . . ?
O3 C49 N4 123.1(3) . . ?
O3 C49 C50 121.0(3) . . ?
N4 C49 C50 116.0(3) . . ?
N5 C50 C51 108.0(3) . . ?
N5 C50 C49 118.7(3) . . ?
C51 C50 C49 133.1(3) . . ?
C50 C51 C58 107.2(3) . . ?
C50 C51 C52 128.0(3) . . ?
C58 C51 C52 124.7(3) . . ?
C53 C52 C57 118.5(3) . . ?
C53 C52 C51 122.1(3) . . ?
C57 C52 C51 119.4(3) . . ?
C52 C53 C54 120.2(4) . . ?
C55 C54 C53 120.5(4) . . ?
C54 C55 C56 119.8(4) . . ?
C55 C56 C57 119.8(4) . . ?
C56 C57 C52 121.2(4) . . ?
C65 C58 C51 107.6(3) . . ?
C65 C58 C59 126.5(3) . . ?
C51 C58 C59 126.0(3) . . ?
C60 C59 C64 118.6(3) . . ?
C60 C59 C58 120.3(3) . . ?
C64 C59 C58 121.0(3) . . ?
C61 C60 C59 120.9(3) . . ?
C62 C61 C60 119.7(4) . . ?
C61 C62 C63 120.5(4) . . ?
C62 C63 C64 120.0(4) . . ?
C63 C64 C59 120.4(3) . . ?
N5 C65 C58 107.4(3) . . ?
N5 C65 C66 120.0(3) . . ?
C58 C65 C66 132.6(3) . . ?
O4 C66 N6A 120.5(4) . . ?
O4 C66 C65 123.7(3) . . ?
N6A C66 C65 112.2(4) . . ?
O4 C66 N6B 118.4(4) . . ?
N6A C66 N6B 39.5(3) . . ?
C65 C66 N6B 114.3(4) . . ?
C66 N6A C67A 126.8(5) . . ?
C72A Fe4A C76A 41.7(2) . . ?
C72A Fe4A C67A 107.6(3) . . ?
C76A Fe4A C67A 113.9(3) . . ?
C72A Fe4A C70A 171.6(3) . . ?
C76A Fe4A C70A 131.9(3) . . ?
C67A Fe4A C70A 68.7(2) . . ?
C72A Fe4A C68A 114.2(3) . . ?
C76A Fe4A C68A 146.1(3) . . ?
C67A Fe4A C68A 40.8(2) . . ?
C70A Fe4A C68A 68.4(3) . . ?
C72A Fe4A C71A 131.7(3) . . ?
C76A Fe4A C71A 108.0(3) . . ?
C67A Fe4A C71A 40.88(17) . . ?
C70A Fe4A C71A 40.66(18) . . ?
C68A Fe4A C71A 68.4(3) . . ?
C72A Fe4A C73A 40.8(2) . . ?
C76A Fe4A C73A 69.0(3) . . ?
C67A Fe4A C73A 132.0(3) . . ?
C70A Fe4A C73A 147.2(3) . . ?
C68A Fe4A C73A 109.2(4) . . ?
C71A Fe4A C73A 171.3(3) . . ?
C72A Fe4A C69A 146.2(3) . . ?
C76A Fe4A C69A 171.8(3) . . ?
C67A Fe4A C69A 68.5(2) . . ?
C70A Fe4A C69A 40.61(18) . . ?
C68A Fe4A C69A 40.5(2) . . ?
C71A Fe4A C69A 68.3(2) . . ?
C73A Fe4A C69A 115.8(3) . . ?
C72A Fe4A C75A 68.8(3) . . ?
C76A Fe4A C75A 41.2(2) . . ?
C67A Fe4A C75A 147.2(3) . . ?
C70A Fe4A C75A 109.9(3) . . ?
C68A Fe4A C75A 171.5(3) . . ?
C71A Fe4A C75A 116.1(3) . . ?
C73A Fe4A C75A 67.5(3) . . ?
C69A Fe4A C75A 133.0(3) . . ?
C72A Fe4A C74A 67.8(3) . . ?
C76A Fe4A C74A 68.2(3) . . ?
C67A Fe4A C74A 171.0(3) . . ?
C70A Fe4A C74A 116.9(3) . . ?
C68A Fe4A C74A 132.9(3) . . ?
C71A Fe4A C74A 147.9(3) . . ?
C73A Fe4A C74A 39.5(2) . . ?
C69A Fe4A C74A 110.7(3) . . ?
C75A Fe4A C74A 39.8(2) . . ?
N6A C67A C68A 129.5(5) . . ?
N6A C67A C71A 122.4(5) . . ?
C68A C67A C71A 108.1(5) . . ?
N6A C67A Fe4A 126.7(4) . . ?
C68A C67A Fe4A 70.3(5) . . ?
C71A C67A Fe4A 70.2(3) . . ?
C67A C68A C69A 108.0(6) . . ?
C67A C68A Fe4A 68.9(5) . . ?
C69A C68A Fe4A 70.1(5) . . ?
C68A C69A C70A 107.8(5) . . ?
C68A C69A Fe4A 69.3(5) . . ?
C70A C69A Fe4A 69.0(3) . . ?
C71A C70A C69A 108.2(4) . . ?
C71A C70A Fe4A 69.8(3) . . ?
C69A C70A Fe4A 70.4(4) . . ?
C70A C71A C67A 107.8(4) . . ?
C70A C71A Fe4A 69.5(3) . . ?
C67A C71A Fe4A 68.9(3) . . ?
C73A C72A C76A 108.3(5) . . ?
C73A C72A Fe4A 71.4(5) . . ?
C76A C72A Fe4A 69.7(4) . . ?
C74A C73A C72A 108.1(6) . . ?
C74A C73A Fe4A 71.1(5) . . ?
C72A C73A Fe4A 67.8(5) . . ?
C73A C74A C75A 109.1(6) . . ?
C73A C74A Fe4A 69.3(5) . . ?
C75A C74A Fe4A 69.4(4) . . ?
C74A C75A C76A 108.1(5) . . ?
C74A C75A Fe4A 70.9(4) . . ?
C76A C75A Fe4A 68.0(4) . . ?
C72A C76A C75A 106.5(5) . . ?
C72A C76A Fe4A 68.6(4) . . ?
C75A C76A Fe4A 70.8(4) . . ?
C67B N6B C66 125.3(5) . . ?
C68B Fe4B C67B 40.81(19) . . ?
C68B Fe4B C76B 114.6(3) . . ?
C67B Fe4B C76B 146.5(3) . . ?
C68B Fe4B C72B 148.3(3) . . ?
C67B Fe4B C72B 170.8(3) . . ?
C76B Fe4B C72B 40.5(2) . . ?
C68B Fe4B C69B 40.3(2) . . ?
C67B Fe4B C69B 68.2(2) . . ?
C76B Fe4B C69B 108.6(3) . . ?
C72B Fe4B C69B 118.0(3) . . ?
C68B Fe4B C75B 106.9(3) . . ?
C67B Fe4B C75B 114.6(3) . . ?
C76B Fe4B C75B 40.3(2) . . ?
C72B Fe4B C75B 67.4(2) . . ?
C69B Fe4B C75B 129.9(3) . . ?
C68B Fe4B C73B 168.4(3) . . ?
C67B Fe4B C73B 131.3(3) . . ?
C76B Fe4B C73B 67.7(2) . . ?
C72B Fe4B C73B 40.21(19) . . ?
C69B Fe4B C73B 151.1(3) . . ?
C75B Fe4B C73B 67.0(2) . . ?
C68B Fe4B C74B 129.3(3) . . ?
C67B Fe4B C74B 108.0(2) . . ?
C76B Fe4B C74B 67.7(2) . . ?
C72B Fe4B C74B 67.4(2) . . ?
C69B Fe4B C74B 167.7(3) . . ?
C75B Fe4B C74B 39.89(19) . . ?
C73B Fe4B C74B 39.81(19) . . ?
C68B Fe4B C70B 67.4(3) . . ?
C67B Fe4B C70B 67.5(2) . . ?
C76B Fe4B C70B 132.5(3) . . ?
C72B Fe4B C70B 112.3(3) . . ?
C69B Fe4B C70B 40.11(19) . . ?
C75B Fe4B C70B 169.3(3) . . ?
C73B Fe4B C70B 120.2(3) . . ?
C74B Fe4B C70B 150.6(3) . . ?
C68B Fe4B C71B 67.9(3) . . ?
C67B Fe4B C71B 40.2(2) . . ?
C76B Fe4B C71B 171.8(3) . . ?
C72B Fe4B C71B 133.8(3) . . ?
C69B Fe4B C71B 67.8(3) . . ?
C75B Fe4B C71B 147.7(3) . . ?
C73B Fe4B C71B 111.5(3) . . ?
C74B Fe4B C71B 117.4(3) . . ?
C70B Fe4B C71B 40.1(2) . . ?
C71B C67B N6B 126.4(5) . . ?
C71B C67B C68B 108.1(5) . . ?
N6B C67B C68B 125.5(5) . . ?
C71B C67B Fe4B 71.1(5) . . ?
N6B C67B Fe4B 126.0(4) . . ?
C68B C67B Fe4B 69.4(4) . . ?
C69B C68B C67B 108.3(5) . . ?
C69B C68B Fe4B 70.5(4) . . ?
C67B C68B Fe4B 69.8(4) . . ?
C70B C69B C68B 107.5(5) . . ?
C70B C69B Fe4B 70.3(4) . . ?
C68B C69B Fe4B 69.2(4) . . ?
C69B C70B C71B 108.9(5) . . ?
C69B C70B Fe4B 69.6(4) . . ?
C71B C70B Fe4B 70.3(5) . . ?
C67B C71B C70B 107.2(5) . . ?
C67B C71B Fe4B 68.7(4) . . ?
C70B C71B Fe4B 69.6(4) . . ?
C73B C72B C76B 107.7(5) . . ?
C73B C72B Fe4B 70.0(4) . . ?
C76B C72B Fe4B 69.4(4) . . ?
C74B C73B C72B 108.4(5) . . ?
C74B C73B Fe4B 70.2(4) . . ?
C72B C73B Fe4B 69.8(4) . . ?
C73B C74B C75B 108.0(5) . . ?
C73B C74B Fe4B 70.0(4) . . ?
C75B C74B Fe4B 70.0(4) . . ?
C74B C75B C76B 108.6(5) . . ?
C74B C75B Fe4B 70.1(4) . . ?
C76B C75B Fe4B 69.5(4) . . ?
C75B C76B C72B 107.3(5) . . ?
C75B C76B Fe4B 70.2(4) . . ?
C72B C76B Fe4B 70.1(4) . . ?

loop_
_geom_bond_atom_site_label_1
_geom_bond_atom_site_label_2
_geom_bond_distance
_geom_bond_site_symmetry_2
_geom_bond_publ_flag
N1 C11 1.358(4) . ?
N1 C1 1.403(4) . ?
N2 C27 1.362(4) . ?
N2 C12 1.367(4) . ?
N3 C28 1.358(4) . ?
N3 C29 1.403(4) . ?
O1 C11 1.228(4) . ?
O2 C28 1.225(4) . ?
Fe1 C6 2.032(4) . ?
Fe1 C4 2.034(3) . ?
Fe1 C7 2.038(4) . ?
Fe1 C1 2.039(3) . ?
Fe1 C8 2.039(4) . ?
Fe1 C2 2.042(3) . ?
Fe1 C9 2.042(4) . ?
Fe1 C3 2.043(3) . ?
Fe1 C5 2.046(3) . ?
Fe1 C10 2.049(4) . ?
C1 C5 1.406(4) . ?
C1 C2 1.432(4) . ?
C2 C3 1.411(4) . ?
C3 C4 1.418(4) . ?
C4 C5 1.423(4) . ?
C6 C7 1.391(6) . ?
C6 C10 1.409(5) . ?
C7 C8 1.423(6) . ?
C8 C9 1.406(6) . ?
C9 C10 1.428(6) . ?
C11 C12 1.476(4) . ?
C12 C13 1.392(4) . ?
C13 C20 1.411(4) . ?
C13 C14 1.491(4) . ?
C14 C15 1.392(4) . ?
C14 C19 1.399(4) . ?
C15 C16 1.379(5) . ?
C16 C17 1.367(5) . ?
C17 C18 1.388(5) . ?
C18 C19 1.382(5) . ?
C20 C27 1.394(4) . ?
C20 C21 1.487(4) . ?
C21 C22 1.388(4) . ?
C21 C26 1.391(4) . ?
C22 C23 1.388(5) . ?
C23 C24 1.366(5) . ?
C24 C25 1.383(5) . ?
C25 C26 1.384(5) . ?
C27 C28 1.471(4) . ?
Fe2 C33 2.032(3) . ?
Fe2 C36 2.035(3) . ?
Fe2 C37 2.035(3) . ?
Fe2 C31 2.036(3) . ?
Fe2 C32 2.038(3) . ?
Fe2 C34 2.039(3) . ?
Fe2 C38 2.041(3) . ?
Fe2 C35 2.043(3) . ?
Fe2 C29 2.054(3) . ?
Fe2 C30 2.059(3) . ?
C29 C33 1.416(4) . ?
C29 C30 1.422(4) . ?
C30 C31 1.419(4) . ?
C31 C32 1.415(4) . ?
C32 C33 1.418(4) . ?
C34 C38 1.412(4) . ?
C34 C35 1.420(4) . ?
C35 C36 1.408(4) . ?
C36 C37 1.403(4) . ?
C37 C38 1.417(4) . ?
N4 C49 1.348(4) . ?
N4 C39 1.414(4) . ?
N5 C65 1.368(4) . ?
N5 C50 1.371(4) . ?
O3 C49 1.228(4) . ?
O4 C66 1.205(4) . ?
Fe3 C41 2.021(4) . ?
Fe3 C44 2.024(4) . ?
Fe3 C40 2.030(4) . ?
Fe3 C48 2.034(4) . ?
Fe3 C42 2.035(4) . ?
Fe3 C45 2.037(4) . ?
Fe3 C46 2.046(4) . ?
Fe3 C47 2.047(4) . ?
Fe3 C43 2.054(3) . ?
Fe3 C39 2.060(3) . ?
C39 C40 1.410(4) . ?
C39 C43 1.421(4) . ?
C40 C41 1.413(4) . ?
C41 C42 1.412(4) . ?
C42 C43 1.420(4) . ?
C44 C45 1.413(5) . ?
C44 C48 1.416(5) . ?
C45 C46 1.408(5) . ?
C46 C47 1.402(5) . ?
C47 C48 1.414(4) . ?
C49 C50 1.480(4) . ?
C50 C51 1.388(4) . ?
C51 C58 1.408(4) . ?
C51 C52 1.485(4) . ?
C52 C53 1.379(5) . ?
C52 C57 1.385(5) . ?
C53 C54 1.389(5) . ?
C54 C55 1.371(5) . ?
C55 C56 1.372(6) . ?
C56 C57 1.380(5) . ?
C58 C65 1.398(4) . ?
C58 C59 1.488(4) . ?
C59 C60 1.383(5) . ?
C59 C64 1.386(4) . ?
C60 C61 1.382(5) . ?
C61 C62 1.368(5) . ?
C62 C63 1.372(6) . ?
C63 C64 1.381(5) . ?
C65 C66 1.463(5) . ?
C66 N6A 1.370(6) . ?
C66 N6B 1.467(6) . ?
N6A C67A 1.404(7) . ?
Fe4A C72A 1.995(8) . ?
Fe4A C76A 2.009(7) . ?
Fe4A C67A 2.019(6) . ?
Fe4A C70A 2.031(6) . ?
Fe4A C68A 2.038(10) . ?
Fe4A C71A 2.035(6) . ?
Fe4A C73A 2.042(9) . ?
Fe4A C69A 2.049(6) . ?
Fe4A C75A 2.046(7) . ?
Fe4A C74A 2.065(8) . ?
C67A C68A 1.414(7) . ?
C67A C71A 1.416(6) . ?
C68A C69A 1.415(7) . ?
C69A C70A 1.416(6) . ?
C70A C71A 1.413(6) . ?
C72A C73A 1.407(7) . ?
C72A C76A 1.425(7) . ?
C73A C74A 1.389(7) . ?
C74A C75A 1.398(6) . ?
C75A C76A 1.426(6) . ?
N6B C67B 1.420(7) . ?
Fe4B C68B 2.035(8) . ?
Fe4B C67B 2.040(6) . ?
Fe4B C76B 2.044(7) . ?
Fe4B C72B 2.052(7) . ?
Fe4B C69B 2.053(7) . ?
Fe4B C75B 2.054(7) . ?
Fe4B C73B 2.055(7) . ?
Fe4B C74B 2.057(6) . ?
Fe4B C70B 2.062(6) . ?
Fe4B C71B 2.072(10) . ?
C67B C71B 1.413(7) . ?
C67B C68B 1.421(6) . ?
C68B C69B 1.409(6) . ?
C69B C70B 1.411(6) . ?
C70B C71B 1.418(7) . ?
C72B C73B 1.412(6) . ?
C72B C76B 1.417(6) . ?
C73B C74B 1.400(6) . ?
C74B C75B 1.402(6) . ?
C75B C76B 1.412(6) . ?

loop_
_geom_hbond_atom_site_label_D
_geom_hbond_atom_site_label_H
_geom_hbond_atom_site_label_A
_geom_hbond_distance_DH
_geom_hbond_distance_HA
_geom_hbond_distance_DA
_geom_hbond_angle_DHA
_geom_hbond_site_symmetry_A
N2 H2 O4 0.88 1.96 2.795(4) 157.0 1_656
N5 H5A O1 0.88 2.18 3.020(3) 159.7 1_454
